data_4100088
_publ_section_title
;
Properties and Reactivity of Chlorovinylcobalamin and Vinylcobalamin
and Their Implications for Vitamin B~12~-Catalyzed Reductive
Dechlorination of Chlorinated Alkenes
;
_journal_name_full 'Journal of the American Chemical Society'
_journal_paper_doi 10.1021/ja048573p
_journal_year 2005
_chemical_formula_moiety 'C64 H91 Co N13 O14 P, 18(H2 O)'
_chemical_formula_sum 'C64 H127 Co N13 O32 P'
_chemical_formula_weight 1680.69
_space_group_IT_number 19
_space_group_name_Hall 'P 2ac 2ab'
_space_group_name_H-M_alt 'P 21 21 21'
_symmetry_cell_setting orthorhombic
_symmetry_space_group_name_Hall 'P 2ac 2ab'
_symmetry_space_group_name_H-M 'P 21 21 21'
_cell_angle_alpha 90.00
_cell_angle_beta 90.00
_cell_angle_gamma 90.00
_cell_formula_units_Z 4
_cell_length_a 15.806(3)
_cell_length_b 22.471(5)
_cell_length_c 25.338(5)
_cell_measurement_temperature 163(2)
_cell_volume 8999(3)
_diffrn_measured_fraction_theta_full 0.997
_diffrn_measured_fraction_theta_max 0.997
_diffrn_reflns_theta_full 22.06
_refine_diff_density_max 0.613
_refine_diff_density_min -0.367
_refine_diff_density_rms 0.088
_cod_depositor_comments
;
The following automatic conversions were performed:
'_symmetry_cell_setting' value 'Orthorhombic' changed to 'orthorhombic'
according to '/home/saulius/struct/CIF-dictionaries/cif_core.dic'
dictionary named 'cif_core.dic' version 2.4.1 from 2010-06-29.

Automatic conversion script
Id: cif_fix_enum 1527 2010-12-29 10:47:43Z saulius 
;
_cod_original_sg_symbol_Hall 'P 2ac 2ab '
_cod_database_code 4100088

loop_
_symmetry_equiv_pos_as_xyz
'x, y, z'
'-x+1/2, -y, z+1/2'
'-x, y+1/2, -z+1/2'
'x+1/2, -y+1/2, -z'

loop_
_atom_site_label
_atom_site_type_symbol
_atom_site_fract_x
_atom_site_fract_y
_atom_site_fract_z
_atom_site_U_iso_or_equiv
_atom_site_adp_type
_atom_site_occupancy
_atom_site_symmetry_multiplicity
_atom_site_calc_flag
_atom_site_refinement_flags
_atom_site_disorder_assembly
_atom_site_disorder_group
C1_1 C 0.8524(4) 0.6795(3) 0.7129(3) 0.0259(17) Uani 1 1 d U . .
C1A_1 C 0.8294(4) 0.6796(3) 0.6548(3) 0.0274(19) Uani 1 1 d U . .
H1_1 H 0.7697 0.6689 0.6507 0.041 Uiso 1 1 calc R . .
H2_1 H 0.8647 0.6506 0.6361 0.041 Uiso 1 1 calc R . .
H3_1 H 0.8391 0.7194 0.6401 0.041 Uiso 1 1 calc R . .
C1R_1 C 0.5649(4) 0.5847(3) 0.5668(3) 0.0326(18) Uani 1 1 d U . .
H4_1 H 0.5597 0.5552 0.5375 0.039 Uiso 1 1 calc R . .
C1V_1 C 0.7640(5) 0.6107(3) 0.8294(3) 0.0264(17) Uani 1 1 d U . .
H5_1 H 0.8179 0.5972 0.8409 0.032 Uiso 1 1 calc R . .
C2_1 C 0.9503(4) 0.6941(3) 0.7243(3) 0.0230(17) Uani 1 1 d U . .
C2A_1 C 0.9899(4) 0.7373(3) 0.6843(3) 0.032(2) Uani 1 1 d U . .
H6_1 H 0.9634 0.7765 0.6879 0.047 Uiso 1 1 calc R . .
H7_1 H 0.9809 0.7223 0.6485 0.047 Uiso 1 1 calc R . .
H8_1 H 1.0508 0.7407 0.6912 0.047 Uiso 1 1 calc R . .
C2B_1 C 0.6356(4) 0.5863(3) 0.6541(3) 0.0265(18) Uani 1 1 d U . .
H9_1 H 0.5961 0.6123 0.6703 0.032 Uiso 1 1 calc R . .
C2R_1 C 0.5870(4) 0.6458(3) 0.5441(3) 0.0265(18) Uani 1 1 d U . .
H10_1 H 0.6240 0.6428 0.5122 0.032 Uiso 1 1 calc R . .
C2V_1 C 0.7179(5) 0.6385(4) 0.8651(3) 0.047(2) Uani 1 1 d U . .
H11_1 H 0.6634 0.6531 0.8561 0.071 Uiso 1 1 calc R . .
H12_1 H 0.7392 0.6438 0.8999 0.071 Uiso 1 1 calc R . .
C3_1 C 0.9897(4) 0.6309(3) 0.7207(3) 0.0295(18) Uani 1 1 d U . .
H13_1 H 1.0379 0.6282 0.7462 0.035 Uiso 1 1 calc R . .
C3R_1 C 0.4983(4) 0.6688(3) 0.5305(3) 0.0308(19) Uani 1 1 d U . .
H14_1 H 0.4803 0.6525 0.4956 0.037 Uiso 1 1 calc R . .
C4_1 C 0.9176(4) 0.5928(3) 0.7406(3) 0.0275(17) Uani 1 1 d U . .
C4B_1 C 0.8231(5) 0.5029(3) 0.6398(3) 0.035(2) Uani 1 1 d U . .
H15_1 H 0.8590 0.5044 0.6699 0.042 Uiso 1 1 calc R . .
C4R_1 C 0.4416(5) 0.6437(4) 0.5739(3) 0.039(2) Uani 1 1 d U . .
H16_1 H 0.4347 0.6733 0.6031 0.047 Uiso 1 1 calc R . .
C5_1 C 0.9291(4) 0.5347(3) 0.7624(3) 0.0277(19) Uani 1 1 d U . .
C5B_1 C 0.8467(5) 0.4709(4) 0.5960(3) 0.042(2) Uani 1 1 d U . .
C5R_1 C 0.3530(5) 0.6236(5) 0.5526(4) 0.060(3) Uani 1 1 d U . .
H17_1 H 0.3187 0.6076 0.5821 0.072 Uiso 1 1 calc R . .
H18_1 H 0.3228 0.6584 0.5378 0.072 Uiso 1 1 calc R . .
C6_1 C 0.8626(4) 0.4975(3) 0.7736(3) 0.0284(18) Uani 1 1 d U . .
C6B_1 C 0.7927(6) 0.4652(4) 0.5516(4) 0.052(2) Uani 1 1 d U . .
C7_1 C 0.8652(5) 0.4338(3) 0.7963(3) 0.0332(18) Uani 1 1 d U . .
C7A_1 C 0.9353(5) 0.3932(4) 0.7766(3) 0.044(2) Uani 1 1 d U . .
H19_1 H 0.9590 0.4096 0.7438 0.065 Uiso 1 1 d RD . .
H20_1 H 0.9138 0.3529 0.7693 0.065 Uiso 1 1 d R . .
H21_1 H 0.9800 0.3908 0.8036 0.065 Uiso 1 1 d RD . .
C7B_1 C 0.7178(5) 0.4954(3) 0.5502(3) 0.038(2) Uani 1 1 d U . .
H22_1 H 0.6819 0.4939 0.5202 0.046 Uiso 1 1 calc R . .
C8_1 C 0.7748(5) 0.4120(3) 0.7805(3) 0.0434(19) Uani 1 1 d U . .
H23_1 H 0.7515 0.3851 0.8084 0.052 Uiso 1 1 calc R . .
C8B_1 C 0.6966(4) 0.5283(3) 0.5943(3) 0.0285(18) Uani 1 1 d U . .
C9_1 C 0.7260(5) 0.4686(3) 0.7789(3) 0.0320(18) Uani 1 1 d U . .
C9B_1 C 0.7456(4) 0.5333(3) 0.6398(3) 0.0291(18) Uani 1 1 d U . .
C10_1 C 0.6391(4) 0.4714(3) 0.7878(3) 0.030(2) Uani 1 1 d U . .
H24_1 H 0.6103 0.4353 0.7954 0.036 Uiso 1 1 calc R . .
C10B_1 C 0.9320(6) 0.4381(5) 0.5984(4) 0.076(3) Uani 1 1 d U . .
H25_1 H 0.9577 0.4440 0.6333 0.115 Uiso 1 1 calc R . .
H26_1 H 0.9699 0.4538 0.5712 0.115 Uiso 1 1 calc R . .
H27_1 H 0.9229 0.3954 0.5925 0.115 Uiso 1 1 calc R . .
C11_1 C 0.5923(4) 0.5230(3) 0.7863(3) 0.0272(18) Uani 1 1 d U . .
C11B_1 C 0.8202(6) 0.4306(5) 0.5052(4) 0.083(4) Uani 1 1 d U . .
H28_1 H 0.7775 0.4338 0.4772 0.125 Uiso 1 1 calc R . .
H29_1 H 0.8270 0.3887 0.5151 0.125 Uiso 1 1 calc R . .
H30_1 H 0.8743 0.4462 0.4923 0.125 Uiso 1 1 calc R . .
C12_1 C 0.4994(4) 0.5257(3) 0.8032(3) 0.0340(19) Uani 1 1 d U . .
C12A_1 C 0.4502(5) 0.4696(4) 0.7902(4) 0.056(3) Uani 1 1 d U . .
H31_1 H 0.4498 0.4635 0.7519 0.083 Uiso 1 1 calc R . .
H32_1 H 0.3919 0.4737 0.8029 0.083 Uiso 1 1 calc R . .
H33_1 H 0.4770 0.4354 0.8074 0.083 Uiso 1 1 calc R . .
C12B_1 C 0.4985(5) 0.5340(4) 0.8653(3) 0.054(3) Uani 1 1 d U . .
H34_1 H 0.5296 0.5702 0.8746 0.080 Uiso 1 1 calc R . .
H35_1 H 0.5255 0.4995 0.8820 0.080 Uiso 1 1 calc R . .
H36_1 H 0.4399 0.5373 0.8776 0.080 Uiso 1 1 calc R . .
C13_1 C 0.4710(4) 0.5836(3) 0.7777(3) 0.0297(18) Uani 1 1 d U . .
H37_1 H 0.4315 0.6050 0.8019 0.036 Uiso 1 1 calc R . .
C14_1 C 0.5528(4) 0.6179(3) 0.7733(3) 0.0277(18) Uani 1 1 d U . .
C15_1 C 0.5604(4) 0.6780(3) 0.7657(3) 0.0232(18) Uani 1 1 d U . .
C16_1 C 0.6411(4) 0.7056(3) 0.7542(3) 0.0208(16) Uani 1 1 d U . .
C17_1 C 0.6594(4) 0.7743(3) 0.7533(3) 0.0279(17) Uani 1 1 d U . .
C17B_1 C 0.6632(5) 0.7963(3) 0.8090(3) 0.036(2) Uani 1 1 d U . .
H38_1 H 0.6755 0.8390 0.8091 0.054 Uiso 1 1 calc R . .
H39_1 H 0.7078 0.7750 0.8281 0.054 Uiso 1 1 calc R . .
H40_1 H 0.6086 0.7892 0.8263 0.054 Uiso 1 1 calc R . .
C18_1 C 0.7479(4) 0.7745(3) 0.7249(3) 0.0238(17) Uani 1 1 d U . .
H41_1 H 0.7395 0.7713 0.6858 0.029 Uiso 1 1 calc R . .
C19_1 C 0.7854(4) 0.7159(3) 0.7462(3) 0.0194(16) Uani 1 1 d U . .
H42_1 H 0.8078 0.7225 0.7826 0.023 Uiso 1 1 calc R . .
C21_1 C 0.9621(4) 0.7162(4) 0.7807(3) 0.032(2) Uani 1 1 d U . .
H43_1 H 0.9363 0.6867 0.8048 0.038 Uiso 1 1 calc R . .
H44_1 H 0.9300 0.7538 0.7846 0.038 Uiso 1 1 calc R . .
C22_1 C 1.0535(5) 0.7274(4) 0.7989(3) 0.043(2) Uani 1 1 d U . .
C31_1 C 1.0193(4) 0.6058(3) 0.6658(3) 0.032(2) Uani 1 1 d U . .
H45_1 H 1.0067 0.5626 0.6648 0.038 Uiso 1 1 calc R . .
H46_1 H 0.9851 0.6250 0.6379 0.038 Uiso 1 1 calc R . .
C32_1 C 1.1109(5) 0.6143(5) 0.6529(3) 0.058(3) Uani 1 1 d U . .
H47_1 H 1.1458 0.5984 0.6821 0.069 Uiso 1 1 calc R . .
H48_1 H 1.1229 0.6574 0.6497 0.069 Uiso 1 1 calc R . .
C33_1 C 1.1354(5) 0.5838(4) 0.6023(3) 0.041(2) Uani 1 1 d U . .
C51_1 C 1.0199(4) 0.5139(4) 0.7711(3) 0.042(2) Uani 1 1 d U . .
H49_1 H 1.0196 0.4732 0.7851 0.064 Uiso 1 1 calc RD . .
H50_1 H 1.0478 0.5404 0.7964 0.064 Uiso 1 1 calc R . .
H51_1 H 1.0506 0.5148 0.7376 0.064 Uiso 1 1 calc R . .
C71_1 C 0.8705(5) 0.4424(3) 0.8579(3) 0.036(2) Uani 1 1 d U . .
H52_1 H 0.9254 0.4610 0.8671 0.043 Uiso 1 1 calc R . .
H53_1 H 0.8248 0.4694 0.8696 0.043 Uiso 1 1 calc R . .
C72_1 C 0.8624(5) 0.3841(4) 0.8859(3) 0.040(2) Uani 1 1 d U . .
C81_1 C 0.7731(5) 0.3799(4) 0.7256(4) 0.052(2) Uani 1 1 d U A .
H54_1 H 0.8030 0.4055 0.6998 0.063 Uiso 1 1 calc R . .
H55_1 H 0.8056 0.3425 0.7287 0.063 Uiso 1 1 calc R . .
C82_1 C 0.6886(5) 0.36546(17) 0.7037(3) 0.066(3) Uani 1 1 d DU . .
H92_1 H 0.6514 0.4008 0.7057 0.079 Uiso 0.499(9) 1 calc PR A 2
H93_1 H 0.6623 0.3331 0.7245 0.079 Uiso 0.499(9) 1 calc PR A 2
H56_1 H 0.6617 0.4025 0.6909 0.079 Uiso 0.501(9) 1 calc PR A 1
H57_1 H 0.6527 0.3491 0.7323 0.079 Uiso 0.501(9) 1 calc PR A 1
C83_1 C 0.69197(10) 0.32187(15) 0.65980(8) 0.093(4) Uiso 0.501(9) 1 d PDU A 1
C131_1 C 0.4327(4) 0.5808(3) 0.7226(3) 0.0268(19) Uani 1 1 d U . .
H58_1 H 0.4691 0.5546 0.7008 0.032 Uiso 1 1 calc R . .
H59_1 H 0.4361 0.6212 0.7071 0.032 Uiso 1 1 calc R . .
C132_1 C 0.3406(5) 0.5589(4) 0.7166(4) 0.045(2) Uani 1 1 d U . .
H60_1 H 0.3208 0.5676 0.6803 0.054 Uiso 1 1 calc R . .
H61_1 H 0.3391 0.5152 0.7216 0.054 Uiso 1 1 calc R . .
C133_1 C 0.2803(4) 0.5879(3) 0.7559(3) 0.0352(19) Uani 1 1 d U . .
C151_1 C 0.4800(4) 0.7164(3) 0.7704(3) 0.031(2) Uani 1 1 d U . .
H62_1 H 0.4308 0.6906 0.7758 0.047 Uiso 1 1 d R . .
H63_1 H 0.4725 0.7393 0.7378 0.047 Uiso 1 1 d R . .
H64_1 H 0.4857 0.7438 0.8003 0.047 Uiso 1 1 d R . .
C171_1 C 0.5944(4) 0.8128(3) 0.7205(3) 0.0255(18) Uani 1 1 d U . .
H65_1 H 0.5411 0.8148 0.7409 0.031 Uiso 1 1 calc R . .
H66_1 H 0.6170 0.8538 0.7182 0.031 Uiso 1 1 calc R . .
C172_1 C 0.5726(5) 0.7930(3) 0.6655(3) 0.033(2) Uani 1 1 d U . .
H67_1 H 0.5649 0.7493 0.6650 0.040 Uiso 1 1 calc R . .
H68_1 H 0.6197 0.8030 0.6413 0.040 Uiso 1 1 calc R . .
C173_1 C 0.4928(5) 0.8227(3) 0.6465(3) 0.033(2) Uani 1 1 d U . .
C175_1 C 0.4318(5) 0.8846(3) 0.5743(3) 0.034(2) Uani 1 1 d U . .
H69_1 H 0.4531 0.9224 0.5593 0.040 Uiso 1 1 calc R . .
H70_1 H 0.3871 0.8946 0.6002 0.040 Uiso 1 1 calc R . .
C176_1 C 0.3929(5) 0.8478(3) 0.5302(3) 0.032(2) Uani 1 1 d U . .
H71_1 H 0.3652 0.8114 0.5449 0.038 Uiso 1 1 calc R . .
C177_1 C 0.3305(5) 0.8832(4) 0.4983(3) 0.040(2) Uani 1 1 d U . .
H72_1 H 0.3038 0.8573 0.4720 0.060 Uiso 1 1 calc R . .
H73_1 H 0.3600 0.9158 0.4804 0.060 Uiso 1 1 calc R . .
H74_1 H 0.2870 0.8996 0.5217 0.060 Uiso 1 1 calc R . .
C181_1 C 0.8034(4) 0.8284(3) 0.7372(3) 0.0277(18) Uani 1 1 d U . .
H75_1 H 0.8628 0.8189 0.7281 0.033 Uiso 1 1 calc R . .
H76_1 H 0.8009 0.8367 0.7755 0.033 Uiso 1 1 calc R . .
C182_1 C 0.7763(4) 0.8843(3) 0.7069(3) 0.0272(19) Uani 1 1 d U . .
N1_1 N 0.7103(3) 0.6753(2) 0.7485(2) 0.0202(14) Uani 1 1 d U . .
N1B_1 N 0.6248(4) 0.5634(3) 0.6049(2) 0.0289(16) Uani 1 1 d U . .
N2_1 N 0.6205(3) 0.5774(2) 0.7743(2) 0.0239(15) Uani 1 1 d U . .
N3_1 N 0.7779(3) 0.5156(2) 0.7689(2) 0.0273(15) Uani 1 1 d U . .
N3B_1 N 0.7063(3) 0.5688(2) 0.6772(2) 0.0241(14) Uani 1 1 d U . .
N4_1 N 0.8447(3) 0.6191(2) 0.7358(2) 0.0204(14) Uani 1 1 d U . .
N23_1 N 1.0620(4) 0.7727(3) 0.8312(3) 0.062(2) Uani 1 1 d U . .
H77_1 H 1.1125 0.7828 0.8427 0.074 Uiso 1 1 calc R . .
H78_1 H 1.0172 0.7929 0.8414 0.074 Uiso 1 1 calc R . .
N34_1 N 1.1260(4) 0.6126(3) 0.5587(3) 0.045(2) Uani 1 1 d U . .
H79_1 H 1.1414 0.5962 0.5286 0.054 Uiso 1 1 calc R . .
H80_1 H 1.1042 0.6487 0.5589 0.054 Uiso 1 1 calc R . .
N73_1 N 0.9327(4) 0.3559(3) 0.8986(3) 0.0402(19) Uani 1 1 d U . .
H81_1 H 0.9302 0.3216 0.9154 0.048 Uiso 1 1 calc R . .
H82_1 H 0.9822 0.3713 0.8904 0.048 Uiso 1 1 calc R . .
N84_1 N 0.6271(3) 0.3329(4) 0.61873(19) 0.091(4) Uiso 0.501(9) 1 d PDU A 1
H83_1 H 0.6362 0.3215 0.5860 0.109 Uiso 0.501(9) 1 calc PR A 1
H84_1 H 0.5794 0.3508 0.6271 0.109 Uiso 0.501(9) 1 calc PR A 1
N134_1 N 0.2678(3) 0.6460(3) 0.7510(3) 0.0420(18) Uani 1 1 d U . .
H85_1 H 0.2354 0.6648 0.7737 0.050 Uiso 1 1 calc R . .
H86_1 H 0.2919 0.6656 0.7250 0.050 Uiso 1 1 calc R . .
N174_1 N 0.5011(4) 0.8548(3) 0.6019(2) 0.0311(16) Uani 1 1 d U . .
H87_1 H 0.5521 0.8580 0.5883 0.037 Uiso 1 1 calc R . .
N183_1 N 0.7793(3) 0.9330(3) 0.7358(3) 0.0393(18) Uani 1 1 d U . .
H88_1 H 0.7681 0.9678 0.7214 0.047 Uiso 1 1 calc R . .
H89_1 H 0.7925 0.9308 0.7694 0.047 Uiso 1 1 calc R . .
O2P_1 O 0.4922(3) 0.7319(2) 0.5297(2) 0.0322(13) Uani 1 1 d U . .
O2R_1 O 0.6244(3) 0.6806(2) 0.58464(19) 0.0310(14) Uani 1 1 d U . .
H90_1 H 0.6605 0.7045 0.5708 0.046 Uiso 1 1 d R . .
O3P_1 O 0.4636(3) 0.8312(2) 0.4962(2) 0.0313(13) Uani 1 1 d U . .
O4P_1 O 0.4003(3) 0.7404(2) 0.4510(2) 0.0403(15) Uani 1 1 d DU . .
O4R_1 O 0.4846(3) 0.5907(2) 0.5932(2) 0.0408(14) Uani 1 1 d U . .
O5P_1 O 0.5546(3) 0.7656(2) 0.4428(2) 0.0461(16) Uani 1 1 d U . .
O5R_1 O 0.3627(4) 0.5781(3) 0.5119(3) 0.074(2) Uani 1 1 d DU . .
H91_1 H 0.3768 0.5927 0.4795 0.111 Uiso 1 1 d RD . .
O23_1 O 1.1141(4) 0.6990(4) 0.7844(3) 0.100(3) Uani 1 1 d U . .
O34_1 O 1.1653(4) 0.5340(3) 0.6035(3) 0.086(2) Uani 1 1 d U . .
O73_1 O 0.7911(3) 0.3639(3) 0.8968(3) 0.069(2) Uani 1 1 d U . .
O84_1 O 0.7530(2) 0.2964(3) 0.6394(3) 0.096(4) Uiso 0.501(9) 1 d PDU A 1
O134_1 O 0.2480(4) 0.5584(2) 0.7916(2) 0.0538(17) Uani 1 1 d U . .
O174_1 O 0.4232(3) 0.8177(2) 0.6697(2) 0.0448(16) Uani 1 1 d DU . .
O183_1 O 0.7587(3) 0.8836(2) 0.6604(2) 0.0398(15) Uani 1 1 d U . .
P1_1 P 0.47632(13) 0.76532(10) 0.47595(9) 0.0320(6) Uani 1 1 d U . .
Co1_1 Co 0.73638(5) 0.59437(4) 0.75738(4) 0.0238(3) Uani 1 1 d U . .
C83A_1 C 0.6987(3) 0.3465(4) 0.64800(15) 0.089(4) Uiso 0.499(9) 1 d PDU A 2
N84A_1 N 0.6309(6) 0.3693(7) 0.6130(2) 0.102(4) Uiso 0.499(9) 1 d PDU A 2
H94_1 H 0.6346 0.3644 0.5787 0.154 Uiso 0.499(9) 1 calc PR A 2
H95_1 H 0.5869 0.3878 0.6266 0.154 Uiso 0.499(9) 1 calc PR A 2
O84A_1 O 0.7580(5) 0.3211(6) 0.6258(3) 0.092(4) Uiso 0.499(9) 1 d PDU A 2
O1 O 0.2282(3) 0.7367(2) 0.4649(2) 0.0479(16) Uani 1 1 d DU . .
H1A H 0.2807(10) 0.731(3) 0.4560(17) 0.072 Uiso 1 1 d D . .
H1B H 0.232(3) 0.740(3) 0.4991(6) 0.072 Uiso 1 1 d D . .
O2 O 1.1129(3) 0.3711(2) 0.9107(2) 0.0435(16) Uani 1 1 d DU . .
H2A H 1.096(3) 0.3367(10) 0.9212(19) 0.065 Uiso 1 1 d D . .
H2B H 1.1470(19) 0.364(2) 0.8845(12) 0.065 Uiso 1 1 d D . .
O3 O 0.1685(3) 0.6218(3) 0.4413(2) 0.0513(18) Uani 1 1 d DU . .
H3A H 0.184(3) 0.6583(10) 0.4499(19) 0.077 Uiso 1 1 d D . .
H3B H 0.195(3) 0.618(2) 0.4097(11) 0.077 Uiso 1 1 d D . .
O4 O 0.2224(4) 0.7501(3) 0.5738(3) 0.067(2) Uani 1 1 d DU . .
H4A H 0.1756(13) 0.7350(17) 0.561(2) 0.100 Uiso 1 1 d D . .
H4B H 0.216(4) 0.7883(7) 0.570(2) 0.100 Uiso 1 1 d D . .
O5 O 0.3162(4) 0.7201(3) 0.6642(3) 0.085(2) Uani 1 1 d DU . .
H5A H 0.341(2) 0.7545(12) 0.670(2) 0.127 Uiso 1 1 d D . .
H5B H 0.283(2) 0.728(3) 0.6377(13) 0.127 Uiso 1 1 d D . .
O6 O 0.9049(5) 0.8274(4) 0.8700(3) 0.122(3) Uani 1 1 d DU . .
H6A H 0.869(2) 0.8562(14) 0.869(2) 0.183 Uiso 1 1 d D . .
H6B H 0.905(3) 0.8118(18) 0.9007(11) 0.183 Uiso 1 1 d D . .
O7 O 0.8038(5) 0.9281(3) 0.8511(3) 0.090(3) Uani 1 1 d DU . .
H7A H 0.818(3) 0.9651(10) 0.8550(19) 0.135 Uiso 1 1 d D . .
H7B H 0.7545(16) 0.926(2) 0.867(2) 0.135 Uiso 1 1 d D . .
O8 O 0.4409(6) 0.4696(4) 0.5364(4) 0.135(4) Uani 1 1 d DU . .
H8C H 0.416(3) 0.5048(11) 0.537(3) 0.202 Uiso 1 1 d D . .
H8D H 0.415(3) 0.4498(18) 0.5620(18) 0.202 Uiso 1 1 d D . .
O9 O 0.5043(7) 0.9332(5) 0.8599(5) 0.168(5) Uani 1 1 d U . .
O10 O 0.6649(6) 0.8929(4) 0.9089(4) 0.138(4) Uani 1 1 d DU . .
O11 O 0.3064(18) 0.6571(13) 0.8791(12) 0.176(3) Uiso 0.4061(2) 1 d P . .
O12 O -0.0669(16) 0.6421(11) 0.9566(9) 0.176(3) Uiso 0.5338(3) 1 d P B 1
O19 O -0.026(2) 0.6844(14) 0.9966(12) 0.176(3) Uiso 0.4021(2) 1 d P . 2
O23 O -0.015(2) 0.6014(16) 0.9466(13) 0.176(3) Uiso 0.391(14) 1 d P C 3
O13 O 0.3450(18) 0.5962(13) 0.9678(12) 0.176(3) Uiso 0.4520(6) 1 d P D 1
O14 O 0.4289(19) 0.6404(13) 0.9785(12) 0.176(3) Uiso 0.4216(11) 1 d P E 2
O24 O 0.306(2) 0.5392(15) 0.9820(14) 0.176(3) Uiso 0.377(15) 1 d P F 3
O26 O 0.377(3) 0.586(2) 1.0077(18) 0.176(3) Uiso 0.289(15) 1 d P G 4
O15 O 0.4504(14) 0.7519(9) 0.9656(9) 0.176(3) Uiso 0.5979(1) 1 d P . 2
O21 O 0.4510(16) 0.6951(11) 0.9441(10) 0.176(3) Uiso 0.522(12) 1 d P H 1
O16 O 0.175(3) 0.5673(16) 0.9300(15) 0.176(3) Uiso 0.366(2) 1 d P I 1
O18 O 0.1225(19) 0.5628(12) 0.8926(12) 0.176(3) Uiso 0.458(6) 1 d P J 2
O20 O 0.2271(17) 0.5222(12) 0.9216(10) 0.176(3) Uiso 0.478(10) 1 d P K 3
O27 O 0.231(3) 0.5750(18) 0.9486(15) 0.176(3) Uiso 0.330(17) 1 d P L 4
O28 O 0.058(3) 0.584(2) 0.9201(19) 0.176(3) Uiso 0.285(16) 1 d P M 5
O17 O 0.0081(19) 0.6148(13) 0.8933(12) 0.176(3) Uiso 0.434(4) 1 d P N 1
O22 O 0.8403(12) 0.7574(8) 0.9408(7) 0.176(3) Uiso 0.651(13) 1 d PD . .
O25 O 0.178(2) 0.7368(16) 0.9374(14) 0.176(3) Uiso 0.333(14) 1 d P . .
O29 O 0.141(3) 0.682(2) 0.9885(18) 0.176(3) Uiso 0.272(15) 1 d P . .

loop_
_atom_site_aniso_label
_atom_site_aniso_U_11
_atom_site_aniso_U_22
_atom_site_aniso_U_33
_atom_site_aniso_U_23
_atom_site_aniso_U_13
_atom_site_aniso_U_12
C1_1 0.016(3) 0.026(4) 0.036(4) 0.010(3) 0.001(3) 0.001(3)
C1A_1 0.021(4) 0.026(4) 0.035(4) -0.001(3) 0.004(3) -0.005(4)
C1R_1 0.032(4) 0.029(4) 0.037(4) -0.007(4) -0.008(3) 0.002(3)
C1V_1 0.023(4) 0.019(4) 0.038(4) 0.007(3) 0.007(3) 0.004(3)
C2_1 0.015(3) 0.031(4) 0.023(4) 0.001(3) 0.001(3) -0.002(3)
C2A_1 0.021(4) 0.029(4) 0.045(5) -0.003(4) -0.001(4) -0.006(4)
C2B_1 0.021(4) 0.023(4) 0.036(4) 0.003(4) 0.001(3) 0.003(3)
C2R_1 0.022(3) 0.030(4) 0.028(4) -0.009(3) -0.002(3) 0.005(3)
C2V_1 0.048(5) 0.060(6) 0.033(5) -0.002(4) 0.000(4) 0.002(5)
C3_1 0.021(3) 0.029(4) 0.038(4) 0.007(3) 0.000(3) 0.000(3)
C3R_1 0.024(4) 0.030(4) 0.038(5) 0.004(3) -0.009(3) 0.001(3)
C4_1 0.027(3) 0.025(3) 0.031(4) -0.001(4) 0.003(3) 0.005(3)
C4B_1 0.033(4) 0.039(5) 0.033(5) -0.002(4) 0.003(4) 0.004(4)
C4R_1 0.027(4) 0.047(5) 0.043(5) 0.016(4) -0.002(3) 0.006(3)
C5_1 0.014(3) 0.037(4) 0.032(5) 0.008(4) 0.007(3) 0.006(3)
C5B_1 0.022(4) 0.056(6) 0.048(5) -0.007(4) 0.006(3) 0.012(4)
C5R_1 0.025(4) 0.090(7) 0.065(6) 0.017(5) -0.015(4) -0.012(4)
C6_1 0.021(3) 0.035(4) 0.030(5) 0.012(3) 0.004(4) 0.010(3)
C6B_1 0.060(5) 0.040(5) 0.055(5) -0.021(4) -0.011(4) 0.019(4)
C7_1 0.031(4) 0.023(4) 0.045(4) 0.002(3) 0.008(4) 0.010(3)
C7A_1 0.034(4) 0.051(5) 0.045(5) 0.009(4) 0.007(4) 0.022(4)
C7B_1 0.040(4) 0.032(5) 0.042(5) -0.007(4) -0.006(4) 0.006(4)
C8_1 0.036(4) 0.032(4) 0.063(5) 0.003(4) -0.001(4) 0.004(3)
C8B_1 0.028(4) 0.019(4) 0.039(4) -0.008(3) -0.002(3) -0.002(3)
C9_1 0.027(3) 0.036(4) 0.033(5) 0.011(3) 0.001(4) 0.005(3)
C9B_1 0.026(4) 0.027(4) 0.034(4) 0.000(3) -0.004(3) 0.007(3)
C10_1 0.025(3) 0.018(4) 0.048(5) 0.002(4) 0.004(4) -0.002(3)
C10B_1 0.054(5) 0.104(8) 0.071(7) -0.020(6) -0.002(5) 0.045(5)
C11_1 0.022(3) 0.025(4) 0.034(5) 0.004(4) 0.002(3) 0.001(3)
C11B_1 0.058(6) 0.117(9) 0.076(6) -0.050(6) -0.011(5) 0.037(6)
C12_1 0.012(3) 0.035(4) 0.054(5) 0.013(4) -0.003(4) 0.002(3)
C12A_1 0.025(4) 0.037(4) 0.104(7) 0.005(5) -0.006(5) -0.001(4)
C12B_1 0.027(5) 0.084(7) 0.049(4) 0.006(4) 0.004(4) 0.014(5)
C13_1 0.021(3) 0.027(4) 0.042(4) -0.001(4) 0.008(3) -0.001(3)
C14_1 0.025(3) 0.030(3) 0.028(5) -0.001(3) 0.002(3) 0.002(3)
C15_1 0.022(3) 0.021(3) 0.027(4) 0.004(4) -0.004(3) -0.001(3)
C16_1 0.025(3) 0.026(3) 0.011(4) 0.003(3) -0.004(3) 0.002(3)
C17_1 0.024(3) 0.020(3) 0.039(4) -0.004(4) 0.003(3) -0.001(3)
C17B_1 0.040(5) 0.032(5) 0.035(4) -0.016(4) -0.005(4) -0.002(4)
C18_1 0.025(4) 0.014(3) 0.032(4) 0.001(3) 0.001(3) 0.000(3)
C19_1 0.012(3) 0.024(3) 0.022(4) 0.007(3) -0.005(3) 0.002(2)
C21_1 0.013(3) 0.043(5) 0.040(4) -0.004(4) -0.004(3) 0.007(3)
C22_1 0.030(4) 0.052(5) 0.048(5) -0.003(4) -0.008(4) 0.007(4)
C31_1 0.022(4) 0.031(5) 0.042(4) -0.001(4) 0.005(3) 0.002(4)
C32_1 0.021(4) 0.110(7) 0.043(5) -0.007(5) 0.003(4) -0.005(5)
C33_1 0.023(4) 0.052(5) 0.048(5) 0.017(4) 0.010(4) 0.011(4)
C51_1 0.026(4) 0.046(5) 0.056(6) 0.020(4) 0.001(4) 0.003(4)
C71_1 0.029(4) 0.039(4) 0.039(4) 0.016(3) 0.007(4) 0.014(4)
C72_1 0.028(4) 0.037(5) 0.055(5) 0.002(4) -0.005(4) 0.008(4)
C81_1 0.047(5) 0.029(4) 0.081(6) -0.002(4) -0.009(4) 0.009(4)
C82_1 0.053(5) 0.060(6) 0.085(7) -0.034(6) -0.014(5) 0.009(5)
C131_1 0.020(3) 0.019(4) 0.041(4) -0.002(4) -0.003(3) 0.005(3)
C132_1 0.027(4) 0.048(5) 0.061(6) -0.005(4) 0.002(4) -0.002(4)
C133_1 0.012(3) 0.034(4) 0.060(5) 0.001(4) -0.013(4) -0.013(3)
C151_1 0.024(4) 0.020(4) 0.049(5) 0.006(4) -0.003(4) -0.004(3)
C171_1 0.021(4) 0.020(4) 0.036(4) 0.003(3) 0.002(3) -0.009(3)
C172_1 0.033(4) 0.027(5) 0.040(4) 0.005(4) -0.005(4) 0.009(4)
C173_1 0.019(4) 0.032(5) 0.049(5) 0.004(4) -0.006(3) 0.006(4)
C175_1 0.030(4) 0.029(5) 0.042(5) 0.002(3) -0.004(3) 0.007(4)
C176_1 0.032(4) 0.028(4) 0.036(5) 0.001(3) -0.004(3) 0.010(3)
C177_1 0.041(4) 0.037(5) 0.041(5) 0.000(4) -0.011(4) 0.021(4)
C181_1 0.008(3) 0.027(3) 0.047(5) -0.009(4) 0.000(4) -0.001(3)
C182_1 0.012(4) 0.015(3) 0.055(5) -0.002(3) 0.003(4) -0.003(3)
N1_1 0.016(3) 0.023(3) 0.022(3) 0.001(3) 0.003(3) 0.000(2)
N1B_1 0.024(3) 0.033(4) 0.029(3) -0.007(3) -0.009(3) 0.004(3)
N2_1 0.018(3) 0.020(3) 0.034(4) 0.005(3) 0.000(3) 0.003(2)
N3_1 0.020(3) 0.029(3) 0.034(4) 0.008(3) 0.005(3) 0.001(2)
N3B_1 0.016(3) 0.025(3) 0.032(3) 0.002(3) -0.007(2) -0.002(3)
N4_1 0.014(2) 0.026(3) 0.021(3) -0.004(3) 0.001(2) -0.003(2)
N23_1 0.042(4) 0.047(5) 0.097(6) -0.021(4) -0.029(4) 0.002(4)
N34_1 0.060(5) 0.032(4) 0.042(4) -0.004(3) -0.006(4) 0.017(4)
N73_1 0.028(3) 0.043(4) 0.050(5) 0.013(4) -0.010(3) 0.002(3)
N134_1 0.021(3) 0.041(3) 0.063(5) 0.007(3) 0.009(4) 0.001(3)
N174_1 0.023(3) 0.035(4) 0.036(4) 0.004(3) -0.006(3) 0.004(3)
N183_1 0.028(3) 0.024(3) 0.066(4) 0.003(3) -0.011(4) 0.001(3)
O2P_1 0.034(3) 0.024(3) 0.039(3) 0.003(2) -0.008(2) 0.008(2)
O2R_1 0.024(3) 0.034(3) 0.035(3) 0.003(3) -0.007(2) -0.010(2)
O3P_1 0.026(3) 0.032(3) 0.036(3) -0.001(2) -0.001(2) 0.003(2)
O4P_1 0.044(3) 0.028(3) 0.049(3) -0.001(3) -0.019(3) 0.001(3)
O4R_1 0.024(3) 0.041(3) 0.057(4) 0.021(3) -0.009(2) -0.002(3)
O5P_1 0.042(3) 0.040(3) 0.056(4) -0.009(3) 0.014(3) -0.002(3)
O5R_1 0.068(4) 0.078(5) 0.075(5) 0.011(4) -0.026(4) -0.013(4)
O23_1 0.028(3) 0.141(6) 0.131(6) -0.078(5) -0.024(4) 0.028(4)
O34_1 0.099(5) 0.066(4) 0.091(5) 0.042(4) 0.039(4) 0.041(4)
O73_1 0.035(3) 0.092(5) 0.081(5) 0.051(4) 0.014(3) 0.005(3)
O134_1 0.053(4) 0.038(3) 0.070(4) 0.001(3) 0.016(3) -0.003(3)
O174_1 0.019(3) 0.051(4) 0.064(4) 0.018(3) 0.004(3) 0.003(3)
O183_1 0.029(3) 0.051(3) 0.040(3) 0.006(3) 0.004(3) 0.004(3)
P1_1 0.0320(12) 0.0324(13) 0.0315(13) -0.0018(11) -0.0017(11) 0.0020(11)
Co1_1 0.0150(5) 0.0256(5) 0.0309(6) 0.0049(5) 0.0000(5) 0.0021(5)
O1 0.048(3) 0.056(4) 0.040(3) -0.010(3) -0.002(3) 0.023(3)
O2 0.034(3) 0.053(4) 0.043(4) 0.004(3) 0.006(3) -0.001(3)
O3 0.040(3) 0.071(4) 0.043(4) 0.003(3) 0.002(3) 0.007(3)
O4 0.041(4) 0.063(4) 0.097(5) -0.003(4) -0.002(4) 0.007(3)
O5 0.067(4) 0.108(6) 0.080(5) 0.017(5) -0.006(4) -0.029(4)
O6 0.072(5) 0.125(7) 0.170(8) -0.063(6) -0.047(5) 0.056(5)
O7 0.113(6) 0.056(4) 0.100(6) -0.019(4) -0.017(5) 0.004(4)
O8 0.141(8) 0.124(7) 0.139(8) -0.009(6) -0.007(7) 0.023(7)
O9 0.166(9) 0.167(9) 0.171(10) 0.013(8) 0.023(8) -0.037(8)
O10 0.125(7) 0.133(8) 0.157(8) -0.035(7) 0.023(6) -0.026(6)
